data_1574012
loop_
_publ_author_name
'Michel, Maximilian'
'Endres, Lukas'
'Fantuzzi, Felipe'
'Krummenacher, Ivo'
'Braunschweig, Holger'

_publ_section_title
;
 Harnessing transient CAAC-stabilized mesitylborylenes for chalcogen
 activation.
;
_journal_issue 13
_journal_name_full 'Chemical science'
_journal_page_first 5632
_journal_page_last 5639
_journal_paper_doi 10.1039/d5sc00154d
_journal_volume 16
_journal_year 2025
_chemical_formula_moiety 'C32 H51 B N P'
_chemical_formula_sum 'C32 H51 B N P'
_chemical_formula_weight 491.51
_space_group_crystal_system triclinic
_space_group_IT_number 2
_space_group_name_Hall '-P 1'
_space_group_name_H-M_alt 'P -1'
_atom_sites_solution_hydrogens geom
_atom_sites_solution_primary dual
_atom_sites_solution_secondary difmap
_audit_creation_method 'CIF-fill 1.2y (K.Radacki, 2005-22)'
_audit_update_record
;
2024-10-18 deposited with the CCDC.	2025-02-24 downloaded from the CCDC.
;
_cell_angle_alpha 96.8190(10)
_cell_angle_beta 105.4270(10)
_cell_angle_gamma 92.3820(10)
_cell_formula_units_Z 2
_cell_length_a 9.69840(10)
_cell_length_b 11.0467(2)
_cell_length_c 14.5864(2)
_cell_measurement_reflns_used 33812
_cell_measurement_temperature 100(2)
_cell_measurement_theta_max 74.7940
_cell_measurement_theta_min 3.1630
_cell_volume 1491.38(4)
_computing_cell_refinement 'CrysAlisPro 1.171.41.112a (Rigaku OD, 2021)'
_computing_data_collection 'CrysAlisPro 1.171.41.112a (Rigaku OD, 2021)'
_computing_data_reduction 'CrysAlisPro 1.171.41.112a (Rigaku OD, 2021)'
_computing_molecular_graphics 'ShelXLe (Huebschle et all, 2011)'
_computing_publication_material 'SHELXL-2018/3 (Sheldrick, 2018)'
_computing_structure_refinement 'SHELXL-2018/3 (Sheldrick, 2018)'
_computing_structure_solution 'SHELXT (Sheldrick, 2014)'
_diffrn_ambient_environment N~2~
_diffrn_ambient_temperature 100.01(10)
_diffrn_detector HPA
_diffrn_detector_area_resol_mean 10.0
_diffrn_detector_type 'HyPix Arc150'
_diffrn_measured_fraction_theta_full 0.994
_diffrn_measured_fraction_theta_max 0.979
_diffrn_measurement_details
;
 List of Runs (angles in degrees, time in seconds):
 
   # Type    Start    End  Width  t~exp~   \w     \q     \k     \f   Frames
 --------------------------------------------------------------------------
   1  \w     34.00  60.00   0.50    0.20    --   22.00  57.00 115.75   52
   2  \w     30.00  60.00   0.50    0.20    --   18.00  57.00 -29.38   60
   3  \w     34.00  60.00   0.50    0.20    --   22.00  58.00-104.87   52
   4  \w     37.00 101.00   0.50    0.20    --   85.25-124.00-155.92  128
   5  \w     37.00 101.00   0.50    0.20    --   85.25-125.00-127.86  128
   6  \w     34.00  97.00   0.50    0.20    --   82.29-112.00 -90.00  126
   7  \w     34.00  97.00   0.50    0.20    --   82.29-112.00   0.00  126
   8  \w     34.00  97.00   0.50    0.20    --   82.29-112.00 -30.00  126
   9  \w     34.00  97.00   0.50    0.20    --   82.29-112.00  60.00  126
  10  \w     34.00  97.00   0.50    0.20    --   82.29-112.00  90.00  126
  11  \w     37.00  97.00   0.50    0.20    --   85.25-116.00 123.72  120
  12  \w     34.00  97.00   0.50    0.20    --   82.29-112.00 150.00  126
  13  \w     34.00  97.00   0.50    0.20    --   82.29-112.00 -60.00  126
  14  \w     34.00  97.00   0.50    0.20    --   82.29-112.00-180.00  126
  15  \w     34.00  97.00   0.50    0.20    --   82.29-112.00-150.00  126
  16  \w     34.00  97.00   0.50    0.20    --   82.29-112.00-120.00  126
  17  \w     41.00  94.00   0.50    0.20    --   85.25 -99.00 -60.52  106
  18  \w     40.00  90.00   0.50    0.20    --   82.29 -95.00 -30.00  100
  19  \w     16.00  67.00   0.50    0.20    --   58.88 -95.00  30.00  102
  20  \w     34.00  97.00   0.50    0.20    --   82.29-112.00 120.00  126
  21  \w     38.00  95.00   0.50    0.20    --   85.25-110.00  85.38  114
  22  \w     40.00  90.00   0.50    0.20    --   82.29 -95.00 120.00  100
  23  \w     43.00  92.00   0.50    0.20    --   85.25 -94.00  79.95   98
  24  \w     40.00  90.00   0.50    0.20    --   82.29 -95.00  30.00  100
  25  \w     43.00  91.00   0.50    0.20    --   85.25 -93.00   5.42   96
  26  \w     40.00  90.00   0.50    0.20    --   82.29 -95.00-120.00  100
  27  \w     40.00  90.00   0.50    0.20    --   82.29 -95.00 -90.00  100
  28  \w     44.00  91.00   0.50    0.20    --   85.25 -92.00 -45.39   94
  29  \w     45.00  74.00   0.50    0.20    --   85.25 -74.00 -32.03   58
  30  \w     45.00  77.00   0.50    0.20    --   85.25 -76.00 133.38   64
  31  \w     97.00 131.00   0.50    0.20    --   85.25  61.00 149.73   68
  32  \w     99.00 135.00   0.50    0.20    --   85.25  47.00 123.74   72
  33  \w     97.00 136.00   0.50    0.20    --   85.25  41.00  92.37   78
  34  \w     46.00 133.00   0.50    0.20    --   82.29  15.00  60.00  174
  35  \w     98.00 133.00   0.50    0.20    --   85.25  53.00  30.51   70
  36  \w     46.00 133.00   0.50    0.20    --   82.29  15.00  30.00  174
  37  \w     46.00 133.00   0.50    0.20    --   82.29  15.00-150.00  174
  38  \w     46.00 133.00   0.50    0.20    --   82.29  15.00 -90.00  174
  39  \w     97.00 136.00   0.50    0.20    --   85.25  40.00 -98.24   78
  40  \w     97.00 131.00   0.50    0.20    --   85.25  61.00 -96.88   68
  41  \w    102.00 134.00   0.50    0.20    --   85.25 115.00-118.33   64
  42  \w    101.00 134.00   0.50    0.20    --   85.25 117.00-151.00   66
  43  \w     91.00 132.00   0.50    0.20    --   85.25 137.00-143.39   82
  44  \w     92.00 132.00   0.50    0.20    --   85.25 135.00  -7.49   80
  45  \w    -97.00 -28.00   0.50    0.20    --  -76.40 112.00 -60.00  138
  46  \w    -97.00 -28.00   0.50    0.20    --  -76.40 112.00  60.00  138
  47  \w   -103.00 -32.00   0.50    0.20    --  -79.50 132.00 158.88  142
  48  \w   -128.00 -95.00   0.50    0.20    --  -79.50-117.00 118.74   66
  49  \w   -128.00 -93.00   0.50    0.20    --  -79.50-120.00 162.25   70
  50  \w   -127.00 -87.00   0.50    0.20    --  -79.50-132.00  48.81   80
  51  \w   -128.00 -94.00   0.50    0.20    --  -79.50-118.00   2.69   68
  52  \w   -127.00 -87.00   0.50    0.20    --  -79.50-133.00-158.52   80
  53  \w   -127.00 -90.00   0.50    0.20    --  -79.50-127.00-123.44   74
  54  \w   -125.00 -90.00   0.50    0.20    --  -79.50 -62.00  65.85   70
  55  \w   -126.00 -91.00   0.50    0.20    --  -79.50 -59.00 176.28   70
  56  \w   -120.00 -86.00   0.50    0.20    --  -74.00 -60.00 -30.75   68
  57  \w   -126.00 -91.00   0.50    0.20    --  -79.50 -58.00-167.40   70
  58  \w   -120.00 -86.00   0.50    0.20    --  -74.00 -59.00-147.18   68
  59  \w   -125.00 -91.00   0.50    0.20    --  -79.50 -60.00 -89.90   68
  60  \w   -122.00 -87.00   0.50    0.20    --  -74.00 -52.00 -17.30   70
  61  \w   -110.00 -75.00   0.50    0.20    --  -62.00 -52.00  -3.52   70
  62  \w   -122.00 -87.00   0.50    0.20    --  -74.00 -51.00  35.90   70
  63  \w   -106.00 -71.00   0.50    0.20    --  -58.00 -52.00 134.51   70
  64  \w   -128.00 -93.00   0.50    0.20    --  -79.50 -52.00 122.43   70
  65  \w    -95.00 -60.00   0.50    0.20    --  -46.00 -48.00  43.41   70
  66  \w   -128.00 -90.00   0.50    0.20    --  -78.00 -42.00 -74.18   76
  67  \w   -100.00 -63.00   0.50    0.20    --  -50.00 -45.00-101.06   74
  68  \w   -107.00 -72.00   0.50    0.20    --  -58.00 -47.00-133.33   70
  69  \w   -129.00 -93.00   0.50    0.20    --  -79.50 -46.00-139.18   72
  70  \w   -130.00 -91.00   0.50    0.20    --  -79.50 -40.00  97.71   78

;
_diffrn_measurement_device 'four-circle diffractometer'
_diffrn_measurement_device_type 'Rigaku XtaLAB Synergy-R'
_diffrn_measurement_method '\w scans'
_diffrn_radiation_monochromator 'multi-layer mirror'
_diffrn_radiation_type CuK\a
_diffrn_radiation_wavelength 1.54184
_diffrn_reflns_av_R_equivalents 0.0309
_diffrn_reflns_av_unetI/netI 0.0154
_diffrn_reflns_Laue_measured_fraction_full 0.994
_diffrn_reflns_Laue_measured_fraction_max 0.979
_diffrn_reflns_limit_h_max 12
_diffrn_reflns_limit_h_min -10
_diffrn_reflns_limit_k_max 13
_diffrn_reflns_limit_k_min -13
_diffrn_reflns_limit_l_max 17
_diffrn_reflns_limit_l_min -18
_diffrn_reflns_number 42215
_diffrn_reflns_point_group_measured_fraction_full 0.994
_diffrn_reflns_point_group_measured_fraction_max 0.979
_diffrn_reflns_theta_full 67.684
_diffrn_reflns_theta_max 74.983
_diffrn_reflns_theta_min 3.172
_diffrn_source 'rotating-anode X-ray tube'
_diffrn_source_type 'PhotonJet R X-ray Source'
_exptl_absorpt_coefficient_mu 0.939
_exptl_absorpt_correction_T_max 1.00000
_exptl_absorpt_correction_T_min 0.89688
_exptl_absorpt_correction_type multi-scan
_exptl_absorpt_process_details
;
CrysAlisPro 1.171.41.112a (Rigaku Oxford Diffraction, 2021) Empirical 
absorption correction using spherical harmonics, implemented in SCALE3 
ABSPACK scaling algorithm.
;
_exptl_crystal_colour yellow
_exptl_crystal_density_diffrn 1.095
_exptl_crystal_description block
_exptl_crystal_F_000 540
_exptl_crystal_size_max 0.265
_exptl_crystal_size_mid 0.206
_exptl_crystal_size_min 0.160
_refine_diff_density_max 0.276
_refine_diff_density_min -0.474
_refine_diff_density_rms 0.044
_refine_ls_extinction_method none
_refine_ls_goodness_of_fit_ref 1.037
_refine_ls_hydrogen_treatment constr
_refine_ls_matrix_type full
_refine_ls_number_parameters 330
_refine_ls_number_reflns 5994
_refine_ls_number_restraints 0
_refine_ls_restrained_S_all 1.037
_refine_ls_R_factor_all 0.0380
_refine_ls_R_factor_gt 0.0370
_refine_ls_shift/su_max 0.001
_refine_ls_shift/su_mean 0.000
_refine_ls_structure_factor_coef Fsqd
_refine_ls_weighting_details 'w=1/[\s^2^(Fo^2^)+(0.0546P)^2^+0.5510P] where P=(Fo^2^+2Fc^2^)/3'
_refine_ls_weighting_scheme calc
_refine_ls_wR_factor_gt 0.0993
_refine_ls_wR_factor_ref 0.1001
_reflns_Friedel_coverage 0.000
_reflns_number_gt 5704
_reflns_number_total 5994
_reflns_threshold_expression 'I > 2\s(I)'
_cod_data_source_file d5sc00154d2.cif
_cod_data_source_block 1-PMe3
_cod_depositor_comments 'Adding full bibliography for 1574010--1574019.cif.'
_cod_database_code 1574012
_shelx_shelxl_version_number 2018/3
_shelx_space_group_comment
;
The symmetry employed for this shelxl refinement is uniquely defined
by the following loop, which should always be used as a source of
symmetry information in preference to the above space-group names.
They are only intended as comments.
;
_shelx_estimated_absorpt_t_min 0.786
_shelx_estimated_absorpt_t_max 0.864

loop_
_space_group_symop_operation_xyz
'x, y, z'
'-x, -y, -z'

loop_
_atom_site_label
_atom_site_type_symbol
_atom_site_fract_x
_atom_site_fract_y
_atom_site_fract_z
_atom_site_U_iso_or_equiv
_atom_site_adp_type
_atom_site_occupancy
_atom_site_site_symmetry_order
_atom_site_calc_flag
_atom_site_refinement_flags_posn
_atom_site_refinement_flags_adp
_atom_site_refinement_flags_occupancy
_atom_site_disorder_assembly
_atom_site_disorder_group
P001 P 0.46570(3) 0.01230(3) 0.78848(2) 0.02094(9) Uani 1 1 d . . . . .
N002 N 0.37317(9) 0.36766(8) 0.69884(7) 0.01661(19) Uani 1 1 d . . . . .
C003 C 0.22044(11) 0.36114(10) 0.65616(8) 0.0177(2) Uani 1 1 d . . . . .
C004 C 0.44559(11) 0.26032(10) 0.72220(8) 0.0169(2) Uani 1 1 d . . . . .
C005 C 0.13276(12) 0.42756(10) 0.70388(8) 0.0188(2) Uani 1 1 d . . . . .
C006 C 0.28295(12) 0.18938(10) 0.83846(8) 0.0180(2) Uani 1 1 d . . . . .
C007 C 0.14091(12) 0.13502(10) 0.81427(8) 0.0200(2) Uani 1 1 d . . . . .
C008 C 0.33870(12) 0.24961(10) 0.93330(8) 0.0200(2) Uani 1 1 d . . . . .
C009 C 0.59113(12) 0.27230(10) 0.69751(8) 0.0195(2) Uani 1 1 d . . . . .
C00A C 0.46861(12) 0.46314(10) 0.67751(8) 0.0182(2) Uani 1 1 d . . . . .
C00B C 0.25862(13) 0.25064(10) 1.00012(8) 0.0221(2) Uani 1 1 d . . . . .
H00B H 0.299439 0.291263 1.063398 0.026 Uiso 1 1 calc R U . . .
C00C C 0.12055(13) 0.19367(11) 0.97637(9) 0.0232(2) Uani 1 1 d . . . . .
B0 B 0.39121(13) 0.17045(11) 0.77252(9) 0.0183(2) Uani 1 1 d . . . . .
C00D C 0.06361(12) 0.13755(11) 0.88257(9) 0.0219(2) Uani 1 1 d . . . . .
H00D H -0.031150 0.099599 0.864285 0.026 Uiso 1 1 calc R U . . .
C00E C 0.19007(12) 0.50620(10) 0.80053(8) 0.0201(2) Uani 1 1 d . . . . .
H00E H 0.292434 0.489381 0.827534 0.024 Uiso 1 1 calc R U . . .
C00F C 0.15808(12) 0.29351(10) 0.56444(8) 0.0200(2) Uani 1 1 d . . . . .
C00G C 0.58089(12) 0.38687(10) 0.64589(8) 0.0200(2) Uani 1 1 d . . . . .
H00A H 0.675043 0.434574 0.663869 0.024 Uiso 1 1 calc R U . . .
H00C H 0.551208 0.363111 0.575435 0.024 Uiso 1 1 calc R U . . .
C00H C 0.24422(13) 0.22414(11) 0.50545(8) 0.0232(2) Uani 1 1 d . . . . .
H00H H 0.348153 0.245658 0.538634 0.028 Uiso 1 1 calc R U . . .
C00I C 0.61801(13) 0.16224(11) 0.63119(9) 0.0249(3) Uani 1 1 d . . . . .
H00F H 0.536589 0.145796 0.573639 0.037 Uiso 1 1 calc R U . . .
H00G H 0.628826 0.090272 0.665096 0.037 Uiso 1 1 calc R U . . .
H00I H 0.705742 0.180498 0.612551 0.037 Uiso 1 1 calc R U . . .
C00J C 0.48810(13) 0.31399(11) 0.96574(9) 0.0251(3) Uani 1 1 d . . . . .
H00J H 0.559392 0.253219 0.968584 0.038 Uiso 1 1 calc R U . . .
H00K H 0.502888 0.360646 1.029510 0.038 Uiso 1 1 calc R U . . .
H00L H 0.498577 0.369709 0.920108 0.038 Uiso 1 1 calc R U . . .
C00K C 0.00991(13) 0.29146(11) 0.52425(9) 0.0244(2) Uani 1 1 d . . . . .
H00M H -0.032517 0.244816 0.463377 0.029 Uiso 1 1 calc R U . . .
C00L C -0.01468(12) 0.42386(11) 0.65959(9) 0.0231(2) Uani 1 1 d . . . . .
H00N H -0.073820 0.469285 0.691165 0.028 Uiso 1 1 calc R U . . .
C00M C 0.39117(12) 0.53489(11) 0.59839(8) 0.0214(2) Uani 1 1 d . . . . .
H00O H 0.459378 0.595749 0.587390 0.032 Uiso 1 1 calc R U . . .
H00P H 0.314053 0.576337 0.617872 0.032 Uiso 1 1 calc R U . . .
H00Q H 0.350355 0.478653 0.539096 0.032 Uiso 1 1 calc R U . . .
C00N C 0.10666(13) 0.47792(11) 0.87238(9) 0.0241(2) Uani 1 1 d . . . . .
H00R H 0.010418 0.506944 0.852760 0.036 Uiso 1 1 calc R U . . .
H00S H 0.157462 0.519320 0.936469 0.036 Uiso 1 1 calc R U . . .
H00T H 0.098864 0.389465 0.873781 0.036 Uiso 1 1 calc R U . . .
C00O C 0.53846(12) 0.55448(10) 0.76783(8) 0.0214(2) Uani 1 1 d . . . . .
H00U H 0.615547 0.605370 0.756090 0.032 Uiso 1 1 calc R U . . .
H00V H 0.578210 0.509647 0.821788 0.032 Uiso 1 1 calc R U . . .
H00W H 0.466120 0.606620 0.783159 0.032 Uiso 1 1 calc R U . . .
C00P C 0.06948(13) 0.07202(12) 0.71441(9) 0.0254(3) Uani 1 1 d . . . . .
H00X H 0.064094 0.130716 0.668427 0.038 Uiso 1 1 calc R U . . .
H00Y H -0.027561 0.039677 0.711217 0.038 Uiso 1 1 calc R U . . .
H00Z H 0.125432 0.004680 0.698596 0.038 Uiso 1 1 calc R U . . .
C00Q C -0.07619(12) 0.35594(12) 0.57129(9) 0.0254(3) Uani 1 1 d . . . . .
H010 H -0.176723 0.353465 0.543048 0.030 Uiso 1 1 calc R U . . .
C00R C 0.71882(12) 0.29160(11) 0.78860(9) 0.0238(2) Uani 1 1 d . . . . .
H011 H 0.808868 0.295028 0.770213 0.036 Uiso 1 1 calc R U . . .
H012 H 0.716450 0.223537 0.825702 0.036 Uiso 1 1 calc R U . . .
H013 H 0.712255 0.368486 0.827764 0.036 Uiso 1 1 calc R U . . .
C00S C 0.42289(15) -0.10276(11) 0.68242(10) 0.0304(3) Uani 1 1 d . . . . .
H014 H 0.318527 -0.115603 0.656081 0.046 Uiso 1 1 calc R U . . .
H015 H 0.461755 -0.179796 0.700188 0.046 Uiso 1 1 calc R U . . .
H016 H 0.465388 -0.074699 0.634030 0.046 Uiso 1 1 calc R U . . .
C00T C 0.38455(14) -0.05942(11) 0.86897(10) 0.0274(3) Uani 1 1 d . . . . .
H017 H 0.281085 -0.075269 0.839487 0.041 Uiso 1 1 calc R U . . .
H018 H 0.401461 -0.004966 0.929655 0.041 Uiso 1 1 calc R U . . .
H019 H 0.427226 -0.136790 0.881275 0.041 Uiso 1 1 calc R U . . .
C00U C 0.21616(15) 0.08582(12) 0.50018(9) 0.0302(3) Uani 1 1 d . . . . .
H01A H 0.114064 0.062341 0.470179 0.045 Uiso 1 1 calc R U . . .
H01B H 0.243199 0.062909 0.565125 0.045 Uiso 1 1 calc R U . . .
H01C H 0.273249 0.043608 0.461873 0.045 Uiso 1 1 calc R U . . .
C00V C 0.18507(13) 0.64270(11) 0.78993(9) 0.0255(3) Uani 1 1 d . . . . .
H01D H 0.240496 0.662380 0.745705 0.038 Uiso 1 1 calc R U . . .
H01E H 0.226248 0.691479 0.852780 0.038 Uiso 1 1 calc R U . . .
H01F H 0.085275 0.661355 0.764533 0.038 Uiso 1 1 calc R U . . .
C00W C 0.03403(15) 0.19626(13) 1.04850(10) 0.0310(3) Uani 1 1 d . . . . .
H01G H -0.046143 0.247600 1.030001 0.047 Uiso 1 1 calc R U . . .
H01H H 0.095333 0.229887 1.112191 0.047 Uiso 1 1 calc R U . . .
H01I H -0.003298 0.112972 1.050160 0.047 Uiso 1 1 calc R U . . .
C00X C 0.21571(14) 0.25966(13) 0.40352(9) 0.0301(3) Uani 1 1 d . . . . .
H01J H 0.283013 0.221410 0.371532 0.045 Uiso 1 1 calc R U . . .
H01K H 0.228776 0.348740 0.407334 0.045 Uiso 1 1 calc R U . . .
H01L H 0.117185 0.231436 0.366796 0.045 Uiso 1 1 calc R U . . .
C00Y C 0.65501(14) -0.00688(13) 0.84195(11) 0.0327(3) Uani 1 1 d . . . . .
H01M H 0.711018 0.015295 0.798729 0.049 Uiso 1 1 calc R U . . .
H01N H 0.666941 -0.092332 0.852238 0.049 Uiso 1 1 calc R U . . .
H01O H 0.688675 0.046097 0.903589 0.049 Uiso 1 1 calc R U . . .

loop_
_atom_site_aniso_label
_atom_site_aniso_U_11
_atom_site_aniso_U_22
_atom_site_aniso_U_33
_atom_site_aniso_U_23
_atom_site_aniso_U_13
_atom_site_aniso_U_12
P001 0.01747(15) 0.01802(15) 0.02803(16) 0.00592(11) 0.00593(12) 0.00307(11)
N002 0.0127(4) 0.0169(4) 0.0208(4) 0.0041(3) 0.0046(3) 0.0021(3)
C003 0.0142(5) 0.0178(5) 0.0213(5) 0.0056(4) 0.0041(4) 0.0019(4)
C004 0.0132(5) 0.0180(5) 0.0188(5) 0.0009(4) 0.0037(4) 0.0028(4)
C005 0.0164(5) 0.0186(5) 0.0226(5) 0.0062(4) 0.0061(4) 0.0022(4)
C006 0.0166(5) 0.0167(5) 0.0211(5) 0.0053(4) 0.0044(4) 0.0028(4)
C007 0.0168(5) 0.0185(5) 0.0245(6) 0.0050(4) 0.0043(4) 0.0023(4)
C008 0.0191(5) 0.0187(5) 0.0221(5) 0.0043(4) 0.0047(4) 0.0018(4)
C009 0.0151(5) 0.0205(5) 0.0247(6) 0.0046(4) 0.0076(4) 0.0032(4)
C00A 0.0154(5) 0.0186(5) 0.0219(5) 0.0045(4) 0.0063(4) 0.0012(4)
C00B 0.0249(6) 0.0208(5) 0.0206(5) 0.0035(4) 0.0059(5) 0.0033(4)
C00C 0.0240(6) 0.0217(6) 0.0279(6) 0.0080(5) 0.0113(5) 0.0068(4)
B0 0.0154(6) 0.0175(6) 0.0208(6) 0.0025(5) 0.0026(5) 0.0021(4)
C00D 0.0158(5) 0.0217(5) 0.0298(6) 0.0065(5) 0.0075(5) 0.0019(4)
C00E 0.0173(5) 0.0198(5) 0.0247(6) 0.0026(4) 0.0081(4) 0.0034(4)
C00F 0.0180(5) 0.0208(5) 0.0214(5) 0.0044(4) 0.0047(4) 0.0024(4)
C00G 0.0160(5) 0.0220(5) 0.0240(5) 0.0049(4) 0.0080(4) 0.0028(4)
C00H 0.0201(6) 0.0270(6) 0.0205(5) -0.0013(4) 0.0039(4) 0.0022(4)
C00I 0.0221(6) 0.0233(6) 0.0331(6) 0.0047(5) 0.0129(5) 0.0065(5)
C00J 0.0226(6) 0.0279(6) 0.0222(6) 0.0016(5) 0.0033(5) -0.0039(5)
C00K 0.0191(6) 0.0296(6) 0.0222(6) 0.0036(5) 0.0018(4) 0.0002(5)
C00L 0.0168(5) 0.0264(6) 0.0284(6) 0.0069(5) 0.0080(5) 0.0060(4)
C00M 0.0208(5) 0.0213(5) 0.0237(6) 0.0065(4) 0.0073(4) 0.0037(4)
C00N 0.0250(6) 0.0240(6) 0.0265(6) 0.0038(5) 0.0116(5) 0.0048(5)
C00O 0.0195(5) 0.0201(5) 0.0243(6) 0.0027(4) 0.0061(4) -0.0009(4)
C00P 0.0184(5) 0.0287(6) 0.0268(6) 0.0022(5) 0.0035(5) -0.0025(5)
C00Q 0.0136(5) 0.0333(6) 0.0285(6) 0.0088(5) 0.0024(4) 0.0033(5)
C00R 0.0142(5) 0.0264(6) 0.0312(6) 0.0087(5) 0.0048(5) 0.0023(4)
C00S 0.0343(7) 0.0210(6) 0.0383(7) 0.0029(5) 0.0139(6) 0.0052(5)
C00T 0.0266(6) 0.0224(6) 0.0346(7) 0.0100(5) 0.0079(5) 0.0031(5)
C00U 0.0339(7) 0.0270(6) 0.0267(6) -0.0030(5) 0.0059(5) 0.0050(5)
C00V 0.0256(6) 0.0208(6) 0.0327(6) 0.0029(5) 0.0126(5) 0.0034(5)
C00W 0.0313(7) 0.0337(7) 0.0344(7) 0.0076(5) 0.0181(6) 0.0063(5)
C00X 0.0298(7) 0.0377(7) 0.0232(6) 0.0018(5) 0.0088(5) 0.0033(5)
C00Y 0.0209(6) 0.0300(7) 0.0490(8) 0.0178(6) 0.0067(6) 0.0069(5)

loop_
_atom_type_symbol
_atom_type_description
_atom_type_scat_dispersion_real
_atom_type_scat_dispersion_imag
_atom_type_scat_source
C C 0.0181 0.0091 'International Tables Vol C Tables 4.2.6.8 and 6.1.1.4'
H H 0.0000 0.0000 'International Tables Vol C Tables 4.2.6.8 and 6.1.1.4'
B B 0.0090 0.0039 'International Tables Vol C Tables 4.2.6.8 and 6.1.1.4'
N N 0.0311 0.0180 'International Tables Vol C Tables 4.2.6.8 and 6.1.1.4'
P P 0.2955 0.4335 'International Tables Vol C Tables 4.2.6.8 and 6.1.1.4'

loop_
_exptl_crystal_face_index_h
_exptl_crystal_face_index_k
_exptl_crystal_face_index_l
_exptl_crystal_face_perp_dist
-1 0 1 0.1047
1 0 -1 0.1018
-1 -2 -2 0.0872
2 1 -1 0.0781
0 2 1 0.0554
-1 -2 2 0.1450
1 2 -2 0.0799
-1 2 0 0.1478
1 -2 0 0.1194
2 -1 -2 0.1169
-1 -1 2 0.1354
2 -2 -1 0.0945
0 -1 1 0.1162
0 1 -1 0.1077
1 -1 2 0.0893
-1 1 -2 0.1740
1 0 2 0.0725
1 0 0 0.0765
0 1 2 0.0484

loop_
_geom_angle_atom_site_label_1
_geom_angle_atom_site_label_2
_geom_angle_atom_site_label_3
_geom_angle
_geom_angle_site_symmetry_1
_geom_angle_site_symmetry_3
_geom_angle_publ_flag
C00T P001 C00S 102.22(6) . . ?
C00T P001 C00Y 100.71(6) . . ?
C00S P001 C00Y 101.88(7) . . ?
C00T P001 B0 109.05(6) . . ?
C00S P001 B0 117.07(6) . . ?
C00Y P001 B0 122.98(6) . . ?
C004 N002 C003 121.28(9) . . ?
C004 N002 C00A 112.14(8) . . ?
C003 N002 C00A 120.22(9) . . ?
C005 C003 C00F 119.52(10) . . ?
C005 C003 N002 119.77(10) . . ?
C00F C003 N002 120.64(10) . . ?
N002 C004 B0 122.12(10) . . ?
N002 C004 C009 107.30(9) . . ?
B0 C004 C009 130.04(10) . . ?
C00L C005 C003 118.96(11) . . ?
C00L C005 C00E 117.56(10) . . ?
C003 C005 C00E 123.47(10) . . ?
C008 C006 C007 116.59(10) . . ?
C008 C006 B0 117.92(10) . . ?
C007 C006 B0 124.82(10) . . ?
C00D C007 C006 120.88(11) . . ?
C00D C007 C00P 118.15(10) . . ?
C006 C007 C00P 120.96(10) . . ?
C00B C008 C006 121.17(10) . . ?
C00B C008 C00J 117.98(10) . . ?
C006 C008 C00J 120.84(10) . . ?
C00I C009 C00G 109.52(9) . . ?
C00I C009 C00R 107.64(9) . . ?
C00G C009 C00R 110.06(9) . . ?
C00I C009 C004 114.19(9) . . ?
C00G C009 C004 103.64(9) . . ?
C00R C009 C004 111.74(9) . . ?
N002 C00A C00M 113.28(9) . . ?
N002 C00A C00G 102.06(8) . . ?
C00M C00A C00G 111.13(9) . . ?
N002 C00A C00O 110.90(9) . . ?
C00M C00A C00O 108.24(9) . . ?
C00G C00A C00O 111.18(9) . . ?
C00C C00B C008 121.74(11) . . ?
C00C C00B H00B 119.1 . . ?
C008 C00B H00B 119.1 . . ?
C00D C00C C00B 117.34(11) . . ?
C00D C00C C00W 121.14(11) . . ?
C00B C00C C00W 121.49(11) . . ?
C004 B0 C006 128.09(10) . . ?
C004 B0 P001 124.14(9) . . ?
C006 B0 P001 107.01(8) . . ?
C00C C00D C007 122.22(11) . . ?
C00C C00D H00D 118.9 . . ?
C007 C00D H00D 118.9 . . ?
C005 C00E C00V 111.04(10) . . ?
C005 C00E C00N 112.34(9) . . ?
C00V C00E C00N 108.72(9) . . ?
C005 C00E H00E 108.2 . . ?
C00V C00E H00E 108.2 . . ?
C00N C00E H00E 108.2 . . ?
C00K C00F C003 119.10(10) . . ?
C00K C00F C00H 117.43(10) . . ?
C003 C00F C00H 123.45(10) . . ?
C00A C00G C009 106.89(9) . . ?
C00A C00G H00A 110.3 . . ?
C009 C00G H00A 110.3 . . ?
C00A C00G H00C 110.3 . . ?
C009 C00G H00C 110.3 . . ?
H00A C00G H00C 108.6 . . ?
C00F C00H C00U 111.35(10) . . ?
C00F C00H C00X 112.58(10) . . ?
C00U C00H C00X 109.92(10) . . ?
C00F C00H H00H 107.6 . . ?
C00U C00H H00H 107.6 . . ?
C00X C00H H00H 107.6 . . ?
C009 C00I H00F 109.5 . . ?
C009 C00I H00G 109.5 . . ?
H00F C00I H00G 109.5 . . ?
C009 C00I H00I 109.5 . . ?
H00F C00I H00I 109.5 . . ?
H00G C00I H00I 109.5 . . ?
C008 C00J H00J 109.5 . . ?
C008 C00J H00K 109.5 . . ?
H00J C00J H00K 109.5 . . ?
C008 C00J H00L 109.5 . . ?
H00J C00J H00L 109.5 . . ?
H00K C00J H00L 109.5 . . ?
C00Q C00K C00F 121.37(11) . . ?
C00Q C00K H00M 119.3 . . ?
C00F C00K H00M 119.3 . . ?
C00Q C00L C005 121.67(11) . . ?
C00Q C00L H00N 119.2 . . ?
C005 C00L H00N 119.2 . . ?
C00A C00M H00O 109.5 . . ?
C00A C00M H00P 109.5 . . ?
H00O C00M H00P 109.5 . . ?
C00A C00M H00Q 109.5 . . ?
H00O C00M H00Q 109.5 . . ?
H00P C00M H00Q 109.5 . . ?
C00E C00N H00R 109.5 . . ?
C00E C00N H00S 109.5 . . ?
H00R C00N H00S 109.5 . . ?
C00E C00N H00T 109.5 . . ?
H00R C00N H00T 109.5 . . ?
H00S C00N H00T 109.5 . . ?
C00A C00O H00U 109.5 . . ?
C00A C00O H00V 109.5 . . ?
H00U C00O H00V 109.5 . . ?
C00A C00O H00W 109.5 . . ?
H00U C00O H00W 109.5 . . ?
H00V C00O H00W 109.5 . . ?
C007 C00P H00X 109.5 . . ?
C007 C00P H00Y 109.5 . . ?
H00X C00P H00Y 109.5 . . ?
C007 C00P H00Z 109.5 . . ?
H00X C00P H00Z 109.5 . . ?
H00Y C00P H00Z 109.5 . . ?
C00L C00Q C00K 119.36(11) . . ?
C00L C00Q H010 120.3 . . ?
C00K C00Q H010 120.3 . . ?
C009 C00R H011 109.5 . . ?
C009 C00R H012 109.5 . . ?
H011 C00R H012 109.5 . . ?
C009 C00R H013 109.5 . . ?
H011 C00R H013 109.5 . . ?
H012 C00R H013 109.5 . . ?
P001 C00S H014 109.5 . . ?
P001 C00S H015 109.5 . . ?
H014 C00S H015 109.5 . . ?
P001 C00S H016 109.5 . . ?
H014 C00S H016 109.5 . . ?
H015 C00S H016 109.5 . . ?
P001 C00T H017 109.5 . . ?
P001 C00T H018 109.5 . . ?
H017 C00T H018 109.5 . . ?
P001 C00T H019 109.5 . . ?
H017 C00T H019 109.5 . . ?
H018 C00T H019 109.5 . . ?
C00H C00U H01A 109.5 . . ?
C00H C00U H01B 109.5 . . ?
H01A C00U H01B 109.5 . . ?
C00H C00U H01C 109.5 . . ?
H01A C00U H01C 109.5 . . ?
H01B C00U H01C 109.5 . . ?
C00E C00V H01D 109.5 . . ?
C00E C00V H01E 109.5 . . ?
H01D C00V H01E 109.5 . . ?
C00E C00V H01F 109.5 . . ?
H01D C00V H01F 109.5 . . ?
H01E C00V H01F 109.5 . . ?
C00C C00W H01G 109.5 . . ?
C00C C00W H01H 109.5 . . ?
H01G C00W H01H 109.5 . . ?
C00C C00W H01I 109.5 . . ?
H01G C00W H01I 109.5 . . ?
H01H C00W H01I 109.5 . . ?
C00H C00X H01J 109.5 . . ?
C00H C00X H01K 109.5 . . ?
H01J C00X H01K 109.5 . . ?
C00H C00X H01L 109.5 . . ?
H01J C00X H01L 109.5 . . ?
H01K C00X H01L 109.5 . . ?
P001 C00Y H01M 109.5 . . ?
P001 C00Y H01N 109.5 . . ?
H01M C00Y H01N 109.5 . . ?
P001 C00Y H01O 109.5 . . ?
H01M C00Y H01O 109.5 . . ?
H01N C00Y H01O 109.5 . . ?

loop_
_geom_bond_atom_site_label_1
_geom_bond_atom_site_label_2
_geom_bond_distance
_geom_bond_site_symmetry_2
_geom_bond_publ_flag
P001 C00T 1.8127(13) . ?
P001 C00S 1.8245(13) . ?
P001 C00Y 1.8259(13) . ?
P001 B0 1.9340(13) . ?
N002 C004 1.4329(14) . ?
N002 C003 1.4410(13) . ?
N002 C00A 1.4886(14) . ?
C003 C005 1.4111(16) . ?
C003 C00F 1.4173(16) . ?
C004 B0 1.4622(17) . ?
C004 C009 1.5511(15) . ?
C005 C00L 1.4004(16) . ?
C005 C00E 1.5176(16) . ?
C006 C008 1.4150(16) . ?
C006 C007 1.4160(15) . ?
C006 B0 1.6059(16) . ?
C007 C00D 1.3956(17) . ?
C007 C00P 1.5061(16) . ?
C008 C00B 1.3979(17) . ?
C008 C00J 1.5161(16) . ?
C009 C00I 1.5372(16) . ?
C009 C00G 1.5413(15) . ?
C009 C00R 1.5427(16) . ?
C00A C00M 1.5264(15) . ?
C00A C00G 1.5361(15) . ?
C00A C00O 1.5379(15) . ?
C00B C00C 1.3931(17) . ?
C00B H00B 0.9500 . ?
C00C C00D 1.3891(17) . ?
C00C C00W 1.5088(17) . ?
C00D H00D 0.9500 . ?
C00E C00V 1.5354(16) . ?
C00E C00N 1.5357(16) . ?
C00E H00E 1.0000 . ?
C00F C00K 1.3983(16) . ?
C00F C00H 1.5181(16) . ?
C00G H00A 0.9900 . ?
C00G H00C 0.9900 . ?
C00H C00U 1.5301(18) . ?
C00H C00X 1.5394(17) . ?
C00H H00H 1.0000 . ?
C00I H00F 0.9800 . ?
C00I H00G 0.9800 . ?
C00I H00I 0.9800 . ?
C00J H00J 0.9800 . ?
C00J H00K 0.9800 . ?
C00J H00L 0.9800 . ?
C00K C00Q 1.3834(18) . ?
C00K H00M 0.9500 . ?
C00L C00Q 1.3792(17) . ?
C00L H00N 0.9500 . ?
C00M H00O 0.9800 . ?
C00M H00P 0.9800 . ?
C00M H00Q 0.9800 . ?
C00N H00R 0.9800 . ?
C00N H00S 0.9800 . ?
C00N H00T 0.9800 . ?
C00O H00U 0.9800 . ?
C00O H00V 0.9800 . ?
C00O H00W 0.9800 . ?
C00P H00X 0.9800 . ?
C00P H00Y 0.9800 . ?
C00P H00Z 0.9800 . ?
C00Q H010 0.9500 . ?
C00R H011 0.9800 . ?
C00R H012 0.9800 . ?
C00R H013 0.9800 . ?
C00S H014 0.9800 . ?
C00S H015 0.9800 . ?
C00S H016 0.9800 . ?
C00T H017 0.9800 . ?
C00T H018 0.9800 . ?
C00T H019 0.9800 . ?
C00U H01A 0.9800 . ?
C00U H01B 0.9800 . ?
C00U H01C 0.9800 . ?
C00V H01D 0.9800 . ?
C00V H01E 0.9800 . ?
C00V H01F 0.9800 . ?
C00W H01G 0.9800 . ?
C00W H01H 0.9800 . ?
C00W H01I 0.9800 . ?
C00X H01J 0.9800 . ?
C00X H01K 0.9800 . ?
C00X H01L 0.9800 . ?
C00Y H01M 0.9800 . ?
C00Y H01N 0.9800 . ?
C00Y H01O 0.9800 . ?

loop_
_geom_torsion_atom_site_label_1
_geom_torsion_atom_site_label_2
_geom_torsion_atom_site_label_3
_geom_torsion_atom_site_label_4
_geom_torsion
_geom_torsion_site_symmetry_1
_geom_torsion_site_symmetry_2
_geom_torsion_site_symmetry_3
_geom_torsion_site_symmetry_4
_geom_torsion_publ_flag
C004 N002 C003 C005 120.30(11) . . . . ?
C00A N002 C003 C005 -89.91(13) . . . . ?
C004 N002 C003 C00F -62.86(14) . . . . ?
C00A N002 C003 C00F 86.93(13) . . . . ?
C003 N002 C004 B0 -46.51(15) . . . . ?
C00A N002 C004 B0 161.48(10) . . . . ?
C003 N002 C004 C009 141.13(10) . . . . ?
C00A N002 C004 C009 -10.87(12) . . . . ?
C00F C003 C005 C00L 0.69(16) . . . . ?
N002 C003 C005 C00L 177.56(10) . . . . ?
C00F C003 C005 C00E -177.78(10) . . . . ?
N002 C003 C005 C00E -0.91(16) . . . . ?
C008 C006 C007 C00D -2.42(16) . . . . ?
B0 C006 C007 C00D 167.93(10) . . . . ?
C008 C006 C007 C00P 178.07(10) . . . . ?
B0 C006 C007 C00P -11.58(17) . . . . ?
C007 C006 C008 C00B 2.41(16) . . . . ?
B0 C006 C008 C00B -168.63(10) . . . . ?
C007 C006 C008 C00J -178.22(10) . . . . ?
B0 C006 C008 C00J 10.74(15) . . . . ?
N002 C004 C009 C00I -126.65(10) . . . . ?
B0 C004 C009 C00I 61.82(15) . . . . ?
N002 C004 C009 C00G -7.58(11) . . . . ?
B0 C004 C009 C00G -179.11(11) . . . . ?
N002 C004 C009 C00R 110.89(10) . . . . ?
B0 C004 C009 C00R -60.64(15) . . . . ?
C004 N002 C00A C00M 144.01(9) . . . . ?
C003 N002 C00A C00M -8.32(14) . . . . ?
C004 N002 C00A C00G 24.46(11) . . . . ?
C003 N002 C00A C00G -127.88(10) . . . . ?
C004 N002 C00A C00O -94.04(10) . . . . ?
C003 N002 C00A C00O 113.63(11) . . . . ?
C006 C008 C00B C00C -0.57(18) . . . . ?
C00J C008 C00B C00C -179.95(11) . . . . ?
C008 C00B C00C C00D -1.34(17) . . . . ?
C008 C00B C00C C00W -179.33(11) . . . . ?
N002 C004 B0 C006 -21.44(18) . . . . ?
C009 C004 B0 C006 149.01(11) . . . . ?
N002 C004 B0 P001 169.89(8) . . . . ?
C009 C004 B0 P001 -19.66(17) . . . . ?
C008 C006 B0 C004 -78.07(15) . . . . ?
C007 C006 B0 C004 111.70(14) . . . . ?
C008 C006 B0 P001 92.14(10) . . . . ?
C007 C006 B0 P001 -78.09(12) . . . . ?
C00B C00C C00D C007 1.33(17) . . . . ?
C00W C00C C00D C007 179.33(11) . . . . ?
C006 C007 C00D C00C 0.58(18) . . . . ?
C00P C007 C00D C00C -179.89(11) . . . . ?
C00L C005 C00E C00V -70.23(13) . . . . ?
C003 C005 C00E C00V 108.27(12) . . . . ?
C00L C005 C00E C00N 51.77(14) . . . . ?
C003 C005 C00E C00N -129.74(11) . . . . ?
C005 C003 C00F C00K -1.70(16) . . . . ?
N002 C003 C00F C00K -178.55(10) . . . . ?
C005 C003 C00F C00H 177.03(10) . . . . ?
N002 C003 C00F C00H 0.18(16) . . . . ?
N002 C00A C00G C009 -28.29(11) . . . . ?
C00M C00A C00G C009 -149.35(9) . . . . ?
C00O C00A C00G C009 90.00(11) . . . . ?
C00I C009 C00G C00A 144.70(9) . . . . ?
C00R C009 C00G C00A -97.15(10) . . . . ?
C004 C009 C00G C00A 22.47(11) . . . . ?
C00K C00F C00H C00U -71.55(14) . . . . ?
C003 C00F C00H C00U 109.70(12) . . . . ?
C00K C00F C00H C00X 52.42(15) . . . . ?
C003 C00F C00H C00X -126.33(12) . . . . ?
C003 C00F C00K C00Q 1.32(18) . . . . ?
C00H C00F C00K C00Q -177.49(11) . . . . ?
C003 C005 C00L C00Q 0.77(17) . . . . ?
C00E C005 C00L C00Q 179.33(11) . . . . ?
C005 C00L C00Q C00K -1.18(18) . . . . ?
C00F C00K C00Q C00L 0.12(19) . . . . ?
